data_4082709
loop_
_publ_author_name
'Bernhammer, Jan C.'
'Huynh, Han Vinh'

_publ_section_title
;
 Benzimidazolin-2-ylidene Complexes of Palladium(II) Featuring a Thioether
 Moiety: Synthesis, Characterization, Molecular Dynamics, and Catalytic
 Activities
;
_journal_issue 5
_journal_name_full Organometallics
_journal_page_first 1266
_journal_paper_doi 10.1021/om500083r
_journal_volume 33
_journal_year 2014
_chemical_formula_sum 'C39.5 H47 Br2 Cl3 N4 Pd S'
_chemical_formula_weight 982.44
_chemical_name_systematic
; 
 ? 
;
_space_group_crystal_system monoclinic
_space_group_IT_number 14
_space_group_name_Hall '-P 2yn'
_space_group_name_H-M_alt 'P 1 21/n 1'
_symmetry_space_group_name_Hall '-P 2yn'
_symmetry_space_group_name_H-M 'P 1 21/n 1'
_atom_sites_solution_hydrogens geom
_audit_creation_method SHELXL-2013
_cell_angle_alpha 90
_cell_angle_beta 102.034(11)
_cell_angle_gamma 90
_cell_formula_units_Z 4
_cell_length_a 9.299(4)
_cell_length_b 33.216(15)
_cell_length_c 13.877(6)
_cell_measurement_reflns_used 871
_cell_measurement_temperature 100(2)
_cell_measurement_theta_max 25.14
_cell_measurement_theta_min 2.37
_cell_volume 4192(3)
_computing_cell_refinement 'Bruker SMART'
_computing_data_collection 'Bruker SMART'
_computing_data_reduction 'Bruker SAINT'
_computing_molecular_graphics 'Bruker SHELXTL'
_computing_publication_material 'Bruker SHELXTL'
_computing_structure_refinement 'SHELXL-2013 (Sheldrick, 2013)'
_computing_structure_solution 'Bruker SHELXTL'
_diffrn_ambient_temperature 100(2)
_diffrn_measured_fraction_theta_full 0.999
_diffrn_measured_fraction_theta_max 0.998
_diffrn_measurement_device_type 'CCD area detector'
_diffrn_measurement_method 'phi and omega scans'
_diffrn_radiation_type MoK\a
_diffrn_radiation_wavelength 0.71073
_diffrn_reflns_av_R_equivalents 0.0614
_diffrn_reflns_av_unetI/netI 0.0727
_diffrn_reflns_Laue_measured_fraction_full 0.999
_diffrn_reflns_Laue_measured_fraction_max 0.998
_diffrn_reflns_limit_h_max 12
_diffrn_reflns_limit_h_min -11
_diffrn_reflns_limit_k_max 43
_diffrn_reflns_limit_k_min -40
_diffrn_reflns_limit_l_max 16
_diffrn_reflns_limit_l_min -18
_diffrn_reflns_number 29523
_diffrn_reflns_point_group_measured_fraction_full 0.999
_diffrn_reflns_point_group_measured_fraction_max 0.998
_diffrn_reflns_theta_full 25.242
_diffrn_reflns_theta_max 27.499
_diffrn_reflns_theta_min 1.226
_exptl_absorpt_coefficient_mu 2.623
_exptl_absorpt_correction_T_max 0.7456
_exptl_absorpt_correction_T_min 0.5449
_exptl_absorpt_correction_type multi-scan
_exptl_absorpt_process_details 'Sadabs, (Sheldrick 2008)'
_exptl_crystal_colour Yellow
_exptl_crystal_density_diffrn 1.557
_exptl_crystal_density_meas ?
_exptl_crystal_description Block
_exptl_crystal_F_000 1980
_exptl_crystal_size_max 0.500
_exptl_crystal_size_mid 0.200
_exptl_crystal_size_min 0.100
_refine_diff_density_max 1.590
_refine_diff_density_min -1.410
_refine_diff_density_rms 0.120
_refine_ls_extinction_method none
_refine_ls_goodness_of_fit_ref 1.051
_refine_ls_hydrogen_treatment constr
_refine_ls_matrix_type full
_refine_ls_number_parameters 532
_refine_ls_number_reflns 9594
_refine_ls_number_restraints 160
_refine_ls_restrained_S_all 1.050
_refine_ls_R_factor_all 0.0912
_refine_ls_R_factor_gt 0.0569
_refine_ls_shift/su_max 0.001
_refine_ls_shift/su_mean 0.000
_refine_ls_structure_factor_coef Fsqd
_refine_ls_weighting_details 'w=1/[\s^2^(Fo^2^)+(0.0635P)^2^+5.0473P] where P=(Fo^2^+2Fc^2^)/3'
_refine_ls_weighting_scheme calc
_refine_ls_wR_factor_gt 0.1346
_refine_ls_wR_factor_ref 0.1508
_reflns_Friedel_coverage 0.000
_reflns_number_gt 6456
_reflns_number_total 9594
_reflns_threshold_expression 'I > 2\s(I)'
_cod_data_source_file om500083r_si_002.cif
_cod_data_source_block D599
_cod_depositor_comments
;
The following automatic conversions were performed:

'_exptl_absorpt_correction_type' value 'Multi-scan' changed to
'multi-scan' according to
/usr/data/users/saulius/crontab/automatic-downloads/current/ACS/lib/dictionaries/cif_core.dic
dictionary named 'cif_core.dic' version 2.4.2 from 2011-04-26.

Automatic conversion script
Id: cif_fix_values 2281 2013-09-26 08:29:07Z andrius 

The following automatic conversions were performed:

'_exptl_crystal_density_meas' value 'Not Measured' was changed to '?'
- the value is perceived as not measured.

Automatic conversion script
Id: cif_fix_values 3008 2015-01-20 13:52:24Z robertas 
;
_cod_original_formula_sum 'C39.50 H47 Br2 Cl3 N4 Pd S'
_cod_database_code 4082709
_shelx_space_group_comment
; 
The symmetry employed for this shelxl refinement is uniquely defined 
by the following loop, which should always be used as a source of 
symmetry information in preference to the above space-group names. 
They are only intended as comments. 
;
_shelx_estimated_absorpt_t_min 0.354
_shelx_estimated_absorpt_t_max 0.779
_shelxl_version_number 2013-3

loop_
_space_group_symop_operation_xyz
'x, y, z'
'-x+1/2, y+1/2, -z+1/2'
'-x, -y, -z'
'x-1/2, -y-1/2, z-1/2'

loop_
_atom_site_label
_atom_site_type_symbol
_atom_site_fract_x
_atom_site_fract_y
_atom_site_fract_z
_atom_site_U_iso_or_equiv
_atom_site_adp_type
_atom_site_occupancy
_atom_site_site_symmetry_order
_atom_site_calc_flag
_atom_site_refinement_flags_posn
_atom_site_refinement_flags_adp
_atom_site_refinement_flags_occupancy
_atom_site_disorder_assembly
_atom_site_disorder_group
S1 S 0.4992(2) 0.31275(6) 0.34539(15) 0.0347(5) Uani 0.661(3) 1 d . U P A 1
C21 C 0.4576(10) 0.3862(2) 0.4305(5) 0.0324(12) Uani 0.661(3) 1 d D U P A 1
H21A H 0.4951 0.4002 0.3777 0.039 Uiso 0.661(3) 1 calc R U P A 1
H21B H 0.3510 0.3815 0.4066 0.039 Uiso 0.661(3) 1 calc R U P A 1
C22 C 0.5367(9) 0.3457(2) 0.4527(5) 0.0337(10) Uani 0.661(3) 1 d D U P A 1
H22A H 0.5036 0.3324 0.5082 0.040 Uiso 0.661(3) 1 calc R U P A 1
H22B H 0.6439 0.3503 0.4727 0.040 Uiso 0.661(3) 1 calc R U P A 1
C23 C 0.6723(10) 0.3158(2) 0.3047(6) 0.0336(9) Uani 0.661(3) 1 d . U P A 1
H23 H 0.7518 0.3058 0.3595 0.040 Uiso 0.661(3) 1 calc R U P A 1
C24 C 0.7103(11) 0.3578(2) 0.2810(6) 0.0359(14) Uani 0.661(3) 1 d . U P A 1
H24A H 0.8050 0.3578 0.2606 0.054 Uiso 0.661(3) 1 calc R U P A 1
H24B H 0.7169 0.3748 0.3394 0.054 Uiso 0.661(3) 1 calc R U P A 1
H24C H 0.6338 0.3683 0.2274 0.054 Uiso 0.661(3) 1 calc R U P A 1
C25 C 0.6691(14) 0.2883(3) 0.2139(10) 0.0347(16) Uani 0.661(3) 1 d . U P A 1
H25A H 0.5773 0.2927 0.1656 0.052 Uiso 0.661(3) 1 calc R U P A 1
H25B H 0.6750 0.2601 0.2348 0.052 Uiso 0.661(3) 1 calc R U P A 1
H25C H 0.7529 0.2947 0.1840 0.052 Uiso 0.661(3) 1 calc R U P A 1
S1A S 0.6190(5) 0.35592(11) 0.2878(3) 0.0339(8) Uani 0.339(3) 1 d . U P A 2
C21A C 0.4906(17) 0.3987(5) 0.4183(10) 0.0327(13) Uani 0.339(3) 1 d D U P A 2
H21C H 0.4848 0.4227 0.3754 0.039 Uiso 0.339(3) 1 calc R U P A 2
H21D H 0.4043 0.3816 0.3917 0.039 Uiso 0.339(3) 1 calc R U P A 2
C22A C 0.6310(16) 0.3752(4) 0.4123(10) 0.0330(11) Uani 0.339(3) 1 d D U P A 2
H22C H 0.6436 0.3525 0.4595 0.040 Uiso 0.339(3) 1 calc R U P A 2
H22D H 0.7176 0.3930 0.4303 0.040 Uiso 0.339(3) 1 calc R U P A 2
C23A C 0.641(2) 0.3025(5) 0.3077(13) 0.0340(10) Uani 0.339(3) 1 d . U P A 2
H23A H 0.7302 0.2969 0.3598 0.041 Uiso 0.339(3) 1 calc R U P A 2
C24A C 0.5048(18) 0.2838(5) 0.3365(12) 0.0392(18) Uani 0.339(3) 1 d . U P A 2
H24D H 0.4171 0.2904 0.2863 0.059 Uiso 0.339(3) 1 calc R U P A 2
H24E H 0.4938 0.2947 0.4003 0.059 Uiso 0.339(3) 1 calc R U P A 2
H24F H 0.5165 0.2545 0.3414 0.059 Uiso 0.339(3) 1 calc R U P A 2
C25A C 0.647(3) 0.2811(7) 0.222(2) 0.0350(18) Uani 0.339(3) 1 d . U P A 2
H25D H 0.6145 0.2534 0.2282 0.052 Uiso 0.339(3) 1 calc R U P A 2
H25E H 0.7484 0.2810 0.2122 0.052 Uiso 0.339(3) 1 calc R U P A 2
H25F H 0.5828 0.2940 0.1654 0.052 Uiso 0.339(3) 1 calc R U P A 2
Pd1 Pd 0.24517(5) 0.35993(2) 0.57786(3) 0.03329(13) Uani 1 1 d . . . . .
Br1 Br 0.40795(6) 0.31680(2) 0.69525(4) 0.03880(15) Uani 1 1 d . . . . .
Br2 Br 0.07506(7) 0.39955(2) 0.45576(4) 0.04601(17) Uani 1 1 d . . . . .
N1 N 0.4452(5) 0.42963(11) 0.6627(3) 0.0293(9) Uani 1 1 d . . . . .
N2 N 0.4806(5) 0.41214(12) 0.5194(3) 0.0374(11) Uani 1 1 d D . . . .
N3 N -0.0236(5) 0.31842(13) 0.6179(3) 0.0402(11) Uani 1 1 d . . . . .
N4 N 0.0634(4) 0.28647(10) 0.5068(3) 0.0226(8) Uani 1 1 d . . . . .
C1 C 0.4021(6) 0.40304(13) 0.5875(3) 0.0329(12) Uani 1 1 d . . . . .
C2 C 0.5509(5) 0.45645(13) 0.6407(3) 0.0271(10) Uani 1 1 d . . . . .
C3 C 0.6274(6) 0.48872(15) 0.6902(4) 0.0339(11) Uani 1 1 d . . . . .
H3 H 0.6136 0.4969 0.7532 0.041 Uiso 1 1 calc R U . . .
C4 C 0.7250(6) 0.50858(17) 0.6434(4) 0.0411(13) Uani 1 1 d . . . . .
H4 H 0.7789 0.5309 0.6754 0.049 Uiso 1 1 calc R U . . .
C5 C 0.7465(6) 0.49696(19) 0.5516(4) 0.0467(14) Uani 1 1 d . . . . .
H5 H 0.8147 0.5113 0.5224 0.056 Uiso 1 1 calc R U . . .
C6 C 0.6710(6) 0.46505(18) 0.5020(4) 0.0442(14) Uani 1 1 d . . . . .
H6 H 0.6854 0.4571 0.4389 0.053 Uiso 1 1 calc R U . . .
C7 C 0.5731(6) 0.44492(15) 0.5478(3) 0.0352(12) Uani 1 1 d . . . . .
C8 C 0.3810(6) 0.42922(13) 0.7517(3) 0.0307(11) Uani 1 1 d . . . . .
H8 H 0.2919 0.4117 0.7349 0.037 Uiso 1 1 calc R U . . .
C9 C 0.3242(5) 0.47083(13) 0.7714(3) 0.0263(10) Uani 1 1 d . . . . .
C10 C 0.3902(6) 0.49379(14) 0.8514(4) 0.0349(12) Uani 1 1 d . . . . .
H10 H 0.4723 0.4834 0.8972 0.042 Uiso 1 1 calc R U . . .
C11 C 0.3370(7) 0.53185(16) 0.8650(5) 0.0510(15) Uani 1 1 d . . . . .
H11 H 0.3826 0.5476 0.9201 0.061 Uiso 1 1 calc R U . . .
C12 C 0.2171(8) 0.54692(18) 0.7982(5) 0.0565(17) Uani 1 1 d . . . . .
H12 H 0.1816 0.5731 0.8075 0.068 Uiso 1 1 calc R U . . .
C13 C 0.1496(7) 0.52443(18) 0.7191(5) 0.0511(16) Uani 1 1 d . . . . .
H13 H 0.0673 0.5350 0.6738 0.061 Uiso 1 1 calc R U . . .
C14 C 0.2015(6) 0.48608(16) 0.7053(4) 0.0397(13) Uani 1 1 d . . . . .
H14 H 0.1539 0.4702 0.6510 0.048 Uiso 1 1 calc R U . . .
C15 C 0.4788(6) 0.40966(13) 0.8396(3) 0.0345(12) Uani 1 1 d . . . . .
C16 C 0.6296(7) 0.40680(18) 0.8519(4) 0.0486(16) Uani 1 1 d . . . . .
H16 H 0.6771 0.4178 0.8036 0.058 Uiso 1 1 calc R U . . .
C17 C 0.7116(8) 0.3881(2) 0.9336(4) 0.063(2) Uani 1 1 d . . . . .
H17 H 0.8155 0.3867 0.9416 0.075 Uiso 1 1 calc R U . . .
C18 C 0.6453(9) 0.37139(16) 1.0037(4) 0.058(2) Uani 1 1 d . . . . .
H18 H 0.7025 0.3580 1.0592 0.070 Uiso 1 1 calc R U . . .
C19 C 0.4979(9) 0.37417(17) 0.9929(4) 0.0593(19) Uani 1 1 d . . . . .
H19 H 0.4522 0.3630 1.0420 0.071 Uiso 1 1 calc R U . . .
C20 C 0.4115(7) 0.39299(16) 0.9114(4) 0.0470(15) Uani 1 1 d . . . . .
H20 H 0.3079 0.3945 0.9047 0.056 Uiso 1 1 calc R U . . .
C26 C 0.0852(6) 0.31844(14) 0.5675(3) 0.0335(12) Uani 1 1 d . . . . .
C27 C -0.1189(5) 0.28625(18) 0.5893(3) 0.0385(13) Uani 1 1 d . . . . .
C28 C -0.2456(6) 0.2733(2) 0.6183(4) 0.061(2) Uani 1 1 d . . . . .
H28 H -0.2849 0.2876 0.6663 0.073 Uiso 1 1 calc R U . . .
C29 C -0.3109(7) 0.2395(3) 0.5750(5) 0.071(2) Uani 1 1 d . . . . .
H29 H -0.3986 0.2304 0.5929 0.086 Uiso 1 1 calc R U . . .
C30 C -0.2546(6) 0.2173(2) 0.5049(4) 0.0570(18) Uani 1 1 d . . . . .
H30 H -0.3022 0.1932 0.4785 0.068 Uiso 1 1 calc R U . . .
C31 C -0.1292(6) 0.23054(16) 0.4739(4) 0.0383(12) Uani 1 1 d . . . . .
H31 H -0.0914 0.2164 0.4251 0.046 Uiso 1 1 calc R U . . .
C32 C -0.0621(5) 0.26526(15) 0.5177(3) 0.0280(10) Uani 1 1 d . . . . .
C33 C -0.0297(8) 0.3499(2) 0.6950(4) 0.070(2) Uani 1 1 d . . . . .
H33 H 0.0618 0.3661 0.6985 0.084 Uiso 1 1 calc R U . . .
C34 C -0.1501(8) 0.3785(2) 0.6629(5) 0.070(2) Uani 1 1 d . . . . .
H34A H -0.1461 0.3887 0.5973 0.104 Uiso 1 1 calc R U . . .
H34B H -0.1402 0.4010 0.7096 0.104 Uiso 1 1 calc R U . . .
H34C H -0.2443 0.3649 0.6604 0.104 Uiso 1 1 calc R U . . .
C35 C -0.0108(9) 0.3303(3) 0.7942(4) 0.079(2) Uani 1 1 d . . . . .
H35A H -0.0043 0.3511 0.8450 0.118 Uiso 1 1 calc R U . . .
H35B H 0.0795 0.3142 0.8068 0.118 Uiso 1 1 calc R U . . .
H35C H -0.0952 0.3128 0.7955 0.118 Uiso 1 1 calc R U . . .
C36 C 0.1611(5) 0.27721(13) 0.4381(3) 0.0254(10) Uani 1 1 d . . . . .
H36 H 0.2403 0.2981 0.4493 0.030 Uiso 1 1 calc R U . . .
C37 C 0.0787(6) 0.28187(16) 0.3320(3) 0.0370(12) Uani 1 1 d . . . . .
H37A H 0.0035 0.2609 0.3164 0.055 Uiso 1 1 calc R U . . .
H37B H 0.1479 0.2794 0.2878 0.055 Uiso 1 1 calc R U . . .
H37C H 0.0317 0.3084 0.3233 0.055 Uiso 1 1 calc R U . . .
C38 C 0.2367(6) 0.23685(15) 0.4597(4) 0.0392(12) Uani 1 1 d . . . . .
H38A H 0.2859 0.2357 0.5293 0.059 Uiso 1 1 calc R U . . .
H38B H 0.3095 0.2335 0.4185 0.059 Uiso 1 1 calc R U . . .
H38C H 0.1635 0.2153 0.4453 0.059 Uiso 1 1 calc R U . . .
C1S C 0.6795(9) 0.1234(3) 0.6979(6) 0.095(3) Uani 1 1 d D . . . .
H1S1 H 0.6463 0.1145 0.7577 0.114 Uiso 1 1 calc R U . . .
H1S2 H 0.7467 0.1465 0.7166 0.114 Uiso 1 1 calc R U . . .
Cl1 Cl 0.5314(3) 0.13906(8) 0.61346(17) 0.1060(8) Uani 1 1 d D . . . .
Cl2 Cl 0.7747(5) 0.08511(12) 0.6579(2) 0.1642(15) Uani 1 1 d D . . . .
C2S C 0.499(4) 0.0303(7) 0.5118(12) 0.22(2) Uani 0.5 1 d D . P B -1
H2S1 H 0.5450 0.0531 0.5528 0.269 Uiso 0.5 1 calc R U P B -1
H2S2 H 0.3945 0.0294 0.5177 0.269 Uiso 0.5 1 calc R U P B -1
Cl3 Cl 0.5016(9) 0.0408(3) 0.3970(5) 0.152(3) Uani 0.5 1 d D . P B -1
Cl4 Cl 0.5771(13) -0.0108(4) 0.5604(8) 0.214(4) Uani 0.5 1 d D . P B -1

loop_
_atom_site_aniso_label
_atom_site_aniso_U_11
_atom_site_aniso_U_22
_atom_site_aniso_U_33
_atom_site_aniso_U_23
_atom_site_aniso_U_13
_atom_site_aniso_U_12
S1 0.0399(10) 0.0289(10) 0.0379(10) -0.0111(7) 0.0140(8) -0.0052(8)
C21 0.045(2) 0.028(2) 0.025(2) -0.0077(19) 0.009(2) 0.004(2)
C22 0.044(2) 0.0282(19) 0.0299(19) -0.0064(17) 0.0103(18) 0.0018(18)
C23 0.0417(19) 0.0298(18) 0.0306(16) -0.0071(16) 0.0104(16) 0.0012(16)
C24 0.039(3) 0.034(3) 0.034(3) -0.005(2) 0.006(3) 0.000(3)
C25 0.043(3) 0.031(3) 0.031(3) -0.006(3) 0.011(3) -0.002(3)
S1A 0.0492(18) 0.0287(14) 0.0253(14) -0.0048(12) 0.0114(14) 0.0024(14)
C21A 0.044(3) 0.028(3) 0.027(2) -0.007(2) 0.009(2) 0.002(2)
C22A 0.045(2) 0.028(2) 0.026(2) -0.0063(19) 0.010(2) 0.003(2)
C23A 0.0432(19) 0.0290(19) 0.0314(18) -0.0070(17) 0.0110(18) -0.0004(18)
C24A 0.047(3) 0.032(3) 0.040(3) -0.006(3) 0.013(3) -0.004(3)
C25A 0.044(3) 0.030(3) 0.032(3) -0.007(3) 0.009(3) -0.001(3)
Pd1 0.0505(3) 0.01756(18) 0.0245(2) -0.00437(13) -0.00871(17) 0.00890(15)
Br1 0.0482(3) 0.0237(3) 0.0370(3) 0.0028(2) -0.0083(2) 0.0082(2)
Br2 0.0575(4) 0.0358(3) 0.0375(3) 0.0076(2) -0.0067(3) 0.0161(2)
N1 0.046(2) 0.0189(19) 0.022(2) -0.0019(15) 0.0034(18) 0.0050(17)
N2 0.054(3) 0.031(2) 0.023(2) -0.0092(17) -0.003(2) 0.017(2)
N3 0.044(3) 0.052(3) 0.022(2) -0.0080(19) -0.0009(19) 0.027(2)
N4 0.025(2) 0.0243(19) 0.0180(18) -0.0017(14) 0.0034(15) 0.0015(15)
C1 0.052(3) 0.022(2) 0.019(2) -0.0006(18) -0.006(2) 0.016(2)
C2 0.035(3) 0.023(2) 0.022(2) 0.0012(18) 0.002(2) 0.0095(19)
C3 0.042(3) 0.036(3) 0.024(2) -0.003(2) 0.007(2) 0.004(2)
C4 0.037(3) 0.051(3) 0.035(3) 0.004(2) 0.007(2) 0.000(3)
C5 0.036(3) 0.070(4) 0.036(3) 0.013(3) 0.010(3) 0.000(3)
C6 0.041(3) 0.068(4) 0.026(3) 0.008(3) 0.012(2) 0.016(3)
C7 0.043(3) 0.037(3) 0.022(2) 0.001(2) -0.001(2) 0.017(2)
C8 0.047(3) 0.020(2) 0.023(2) 0.0001(18) 0.003(2) -0.002(2)
C9 0.030(3) 0.021(2) 0.029(2) 0.0037(18) 0.009(2) 0.0000(18)
C10 0.038(3) 0.024(2) 0.043(3) -0.005(2) 0.010(2) 0.005(2)
C11 0.064(4) 0.028(3) 0.065(4) -0.013(3) 0.023(3) 0.004(3)
C12 0.072(5) 0.035(3) 0.071(5) 0.012(3) 0.035(4) 0.019(3)
C13 0.045(3) 0.054(4) 0.058(4) 0.030(3) 0.019(3) 0.022(3)
C14 0.043(3) 0.045(3) 0.033(3) 0.012(2) 0.011(2) 0.004(2)
C15 0.067(4) 0.014(2) 0.020(2) -0.0052(17) 0.005(2) 0.008(2)
C16 0.067(4) 0.053(4) 0.025(3) 0.006(2) 0.008(3) 0.031(3)
C17 0.085(5) 0.071(4) 0.031(3) 0.006(3) 0.010(3) 0.048(4)
C18 0.111(6) 0.030(3) 0.025(3) 0.003(2) -0.005(3) 0.028(3)
C19 0.111(6) 0.037(3) 0.026(3) 0.007(2) 0.004(3) -0.005(4)
C20 0.075(4) 0.034(3) 0.029(3) 0.000(2) 0.003(3) -0.008(3)
C26 0.047(3) 0.028(3) 0.021(2) -0.0015(19) -0.001(2) 0.018(2)
C27 0.026(3) 0.066(4) 0.021(2) 0.005(2) 0.000(2) 0.019(2)
C28 0.025(3) 0.130(7) 0.025(3) 0.009(4) 0.001(2) 0.019(4)
C29 0.024(3) 0.157(8) 0.032(3) 0.025(4) 0.001(3) -0.007(4)
C30 0.038(3) 0.093(5) 0.034(3) 0.009(3) -0.005(3) -0.028(3)
C31 0.034(3) 0.054(3) 0.025(3) 0.005(2) 0.001(2) -0.007(2)
C32 0.022(2) 0.041(3) 0.020(2) 0.0022(19) 0.0013(19) 0.004(2)
C33 0.075(5) 0.094(5) 0.033(3) -0.029(3) -0.007(3) 0.051(4)
C34 0.094(6) 0.059(4) 0.060(4) -0.022(3) 0.025(4) 0.024(4)
C35 0.087(5) 0.123(7) 0.023(3) -0.019(4) 0.004(3) 0.033(5)
C36 0.028(2) 0.021(2) 0.029(2) -0.0053(18) 0.009(2) -0.0041(18)
C37 0.052(3) 0.037(3) 0.023(2) -0.001(2) 0.012(2) -0.006(2)
C38 0.043(3) 0.034(3) 0.046(3) 0.006(2) 0.022(3) 0.010(2)
C1S 0.075(6) 0.146(9) 0.063(5) 0.005(5) 0.010(4) -0.011(6)
Cl1 0.134(2) 0.1114(19) 0.0637(13) 0.0115(12) -0.0004(14) -0.0096(15)
Cl2 0.203(4) 0.202(4) 0.104(2) 0.056(2) 0.070(2) 0.078(3)
C2S 0.39(5) 0.18(3) 0.057(14) -0.006(16) -0.06(2) 0.07(3)
Cl3 0.156(6) 0.188(8) 0.120(5) 0.001(5) 0.049(5) 0.053(5)
Cl4 0.237(12) 0.242(12) 0.144(8) 0.040(8) -0.006(8) 0.025(9)

loop_
_atom_type_symbol
_atom_type_description
_atom_type_scat_dispersion_real
_atom_type_scat_dispersion_imag
_atom_type_scat_source
C C 0.0033 0.0016 'International Tables Vol C Tables 4.2.6.8 and 6.1.1.4'
H H 0.0000 0.0000 'International Tables Vol C Tables 4.2.6.8 and 6.1.1.4'
N N 0.0061 0.0033 'International Tables Vol C Tables 4.2.6.8 and 6.1.1.4'
S S 0.1246 0.1234 'International Tables Vol C Tables 4.2.6.8 and 6.1.1.4'
Br Br -0.2901 2.4595 'International Tables Vol C Tables 4.2.6.8 and 6.1.1.4'
Pd Pd -0.9988 1.0072 'International Tables Vol C Tables 4.2.6.8 and 6.1.1.4'
Cl Cl 0.1484 0.1585 'International Tables Vol C Tables 4.2.6.8 and 6.1.1.4'

loop_
_geom_angle_atom_site_label_1
_geom_angle_atom_site_label_2
_geom_angle_atom_site_label_3
_geom_angle
C23 S1 C22 100.9(4)
N2 C21 C22 111.3(6)
N2 C21 H21A 109.4
C22 C21 H21A 109.4
N2 C21 H21B 109.4
C22 C21 H21B 109.4
H21A C21 H21B 108.0
C21 C22 S1 111.2(5)
C21 C22 H22A 109.4
S1 C22 H22A 109.4
C21 C22 H22B 109.4
S1 C22 H22B 109.4
H22A C22 H22B 108.0
C24 C23 C25 109.7(7)
C24 C23 S1 112.8(6)
C25 C23 S1 110.5(6)
C24 C23 H23 107.9
C25 C23 H23 107.9
S1 C23 H23 107.9
C23 C24 H24A 109.5
C23 C24 H24B 109.5
H24A C24 H24B 109.5
C23 C24 H24C 109.5
H24A C24 H24C 109.5
H24B C24 H24C 109.5
C23 C25 H25A 109.5
C23 C25 H25B 109.5
H25A C25 H25B 109.5
C23 C25 H25C 109.5
H25A C25 H25C 109.5
H25B C25 H25C 109.5
C23A S1A C22A 102.6(7)
N2 C21A C22A 115.0(11)
N2 C21A H21C 108.5
C22A C21A H21C 108.5
N2 C21A H21D 108.5
C22A C21A H21D 108.5
H21C C21A H21D 107.5
C21A C22A S1A 110.2(9)
C21A C22A H22C 109.6
S1A C22A H22C 109.6
C21A C22A H22D 109.6
S1A C22A H22D 109.6
H22C C22A H22D 108.1
C25A C23A C24A 101.6(15)
C25A C23A S1A 113.2(14)
C24A C23A S1A 111.5(12)
C25A C23A H23A 110.1
C24A C23A H23A 110.1
S1A C23A H23A 110.1
C23A C24A H24D 109.5
C23A C24A H24E 109.5
H24D C24A H24E 109.5
C23A C24A H24F 109.5
H24D C24A H24F 109.5
H24E C24A H24F 109.5
C23A C25A H25D 109.5
C23A C25A H25E 109.5
H25D C25A H25E 109.5
C23A C25A H25F 109.5
H25D C25A H25F 109.5
H25E C25A H25F 109.5
C26 Pd1 C1 178.36(18)
C26 Pd1 Br1 89.54(13)
C1 Pd1 Br1 91.88(13)
C26 Pd1 Br2 87.55(13)
C1 Pd1 Br2 91.05(12)
Br1 Pd1 Br2 176.63(2)
C1 N1 C2 110.6(4)
C1 N1 C8 121.9(4)
C2 N1 C8 127.5(4)
C1 N2 C7 111.8(4)
C1 N2 C21 116.7(5)
C7 N2 C21 131.5(5)
C1 N2 C21A 138.0(8)
C7 N2 C21A 110.1(8)
C26 N3 C27 110.8(4)
C26 N3 C33 120.9(5)
C27 N3 C33 128.3(5)
C26 N4 C32 110.5(4)
C26 N4 C36 122.4(4)
C32 N4 C36 127.1(4)
N2 C1 N1 106.1(4)
N2 C1 Pd1 127.0(3)
N1 C1 Pd1 126.9(4)
C3 C2 C7 120.5(5)
C3 C2 N1 133.8(4)
C7 C2 N1 105.7(4)
C2 C3 C4 117.0(5)
C2 C3 H3 121.5
C4 C3 H3 121.5
C5 C4 C3 122.1(5)
C5 C4 H4 119.0
C3 C4 H4 119.0
C6 C5 C4 121.3(5)
C6 C5 H5 119.3
C4 C5 H5 119.3
C5 C6 C7 117.2(5)
C5 C6 H6 121.4
C7 C6 H6 121.4
C6 C7 N2 132.3(5)
C6 C7 C2 121.8(5)
N2 C7 C2 105.9(4)
N1 C8 C15 113.5(4)
N1 C8 C9 110.9(4)
C15 C8 C9 114.8(4)
N1 C8 H8 105.6
C15 C8 H8 105.6
C9 C8 H8 105.6
C10 C9 C14 119.5(4)
C10 C9 C8 122.2(4)
C14 C9 C8 118.4(4)
C9 C10 C11 120.2(5)
C9 C10 H10 119.9
C11 C10 H10 119.9
C10 C11 C12 119.9(6)
C10 C11 H11 120.0
C12 C11 H11 120.0
C13 C12 C11 120.7(5)
C13 C12 H12 119.7
C11 C12 H12 119.7
C12 C13 C14 119.8(5)
C12 C13 H13 120.1
C14 C13 H13 120.1
C13 C14 C9 119.9(5)
C13 C14 H14 120.0
C9 C14 H14 120.0
C16 C15 C20 118.7(5)
C16 C15 C8 123.8(5)
C20 C15 C8 117.6(5)
C17 C16 C15 120.5(6)
C17 C16 H16 119.8
C15 C16 H16 119.8
C18 C17 C16 120.9(7)
C18 C17 H17 119.6
C16 C17 H17 119.6
C19 C18 C17 119.3(6)
C19 C18 H18 120.4
C17 C18 H18 120.4
C18 C19 C20 121.4(6)
C18 C19 H19 119.3
C20 C19 H19 119.3
C19 C20 C15 119.3(6)
C19 C20 H20 120.4
C15 C20 H20 120.4
N3 C26 N4 107.1(5)
N3 C26 Pd1 126.1(3)
N4 C26 Pd1 126.8(4)
C28 C27 N3 133.0(5)
C28 C27 C32 121.2(6)
N3 C27 C32 105.8(4)
C29 C28 C27 117.1(6)
C29 C28 H28 121.5
C27 C28 H28 121.5
C28 C29 C30 123.0(6)
C28 C29 H29 118.5
C30 C29 H29 118.5
C31 C30 C29 120.2(6)
C31 C30 H30 119.9
C29 C30 H30 119.9
C32 C31 C30 117.1(5)
C32 C31 H31 121.5
C30 C31 H31 121.5
C31 C32 N4 132.8(4)
C31 C32 C27 121.4(5)
N4 C32 C27 105.8(4)
C34 C33 C35 119.8(6)
C34 C33 N3 112.0(5)
C35 C33 N3 109.6(6)
C34 C33 H33 104.6
C35 C33 H33 104.6
N3 C33 H33 104.6
C33 C34 H34A 109.5
C33 C34 H34B 109.5
H34A C34 H34B 109.5
C33 C34 H34C 109.5
H34A C34 H34C 109.5
H34B C34 H34C 109.5
C33 C35 H35A 109.5
C33 C35 H35B 109.5
H35A C35 H35B 109.5
C33 C35 H35C 109.5
H35A C35 H35C 109.5
H35B C35 H35C 109.5
N4 C36 C38 112.2(4)
N4 C36 C37 110.5(4)
C38 C36 C37 113.7(4)
N4 C36 H36 106.7
C38 C36 H36 106.7
C37 C36 H36 106.7
C36 C37 H37A 109.5
C36 C37 H37B 109.5
H37A C37 H37B 109.5
C36 C37 H37C 109.5
H37A C37 H37C 109.5
H37B C37 H37C 109.5
C36 C38 H38A 109.5
C36 C38 H38B 109.5
H38A C38 H38B 109.5
C36 C38 H38C 109.5
H38A C38 H38C 109.5
H38B C38 H38C 109.5
Cl1 C1S Cl2 114.0(5)
Cl1 C1S H1S1 108.8
Cl2 C1S H1S1 108.8
Cl1 C1S H1S2 108.8
Cl2 C1S H1S2 108.8
H1S1 C1S H1S2 107.7
Cl4 C2S Cl3 119.0(15)
Cl4 C2S H2S1 107.6
Cl3 C2S H2S1 107.6
Cl4 C2S H2S2 107.6
Cl3 C2S H2S2 107.6
H2S1 C2S H2S2 107.0

loop_
_geom_bond_atom_site_label_1
_geom_bond_atom_site_label_2
_geom_bond_distance
S1 C23 1.816(9)
S1 C22 1.822(7)
C21 N2 1.482(7)
C21 C22 1.536(9)
C21 H21A 0.9900
C21 H21B 0.9900
C22 H22A 0.9900
C22 H22B 0.9900
C23 C24 1.492(11)
C23 C25 1.552(16)
C23 H23 1.0000
C24 H24A 0.9800
C24 H24B 0.9800
C24 H24C 0.9800
C25 H25A 0.9800
C25 H25B 0.9800
C25 H25C 0.9800
S1A C23A 1.801(16)
S1A C22A 1.823(14)
C21A N2 1.494(12)
C21A C22A 1.539(15)
C21A H21C 0.9900
C21A H21D 0.9900
C22A H22C 0.9900
C22A H22D 0.9900
C23A C25A 1.40(3)
C23A C24A 1.53(2)
C23A H23A 1.0000
C24A H24D 0.9800
C24A H24E 0.9800
C24A H24F 0.9800
C25A H25D 0.9800
C25A H25E 0.9800
C25A H25F 0.9800
Pd1 C26 2.011(6)
Pd1 C1 2.029(6)
Pd1 Br1 2.4432(8)
Pd1 Br2 2.4469(9)
N1 C1 1.362(6)
N1 C2 1.406(6)
N1 C8 1.480(6)
N2 C1 1.343(7)
N2 C7 1.392(7)
N3 C26 1.344(7)
N3 C27 1.392(7)
N3 C33 1.504(7)
N4 C26 1.345(6)
N4 C32 1.398(6)
N4 C36 1.480(6)
C2 C3 1.386(7)
C2 C7 1.401(7)
C3 C4 1.388(7)
C3 H3 0.9500
C4 C5 1.384(8)
C4 H4 0.9500
C5 C6 1.374(8)
C5 H5 0.9500
C6 C7 1.386(8)
C6 H6 0.9500
C8 C15 1.508(7)
C8 C9 1.524(6)
C8 H8 1.0000
C9 C10 1.381(7)
C9 C14 1.402(7)
C10 C11 1.385(7)
C10 H10 0.9500
C11 C12 1.386(9)
C11 H11 0.9500
C12 C13 1.367(9)
C12 H12 0.9500
C13 C14 1.390(8)
C13 H13 0.9500
C14 H14 0.9500
C15 C16 1.380(8)
C15 C20 1.397(8)
C16 C17 1.376(7)
C16 H16 0.9500
C17 C18 1.372(9)
C17 H17 0.9500
C18 C19 1.351(10)
C18 H18 0.9500
C19 C20 1.391(8)
C19 H19 0.9500
C20 H20 0.9500
C27 C28 1.390(8)
C27 C32 1.404(7)
C28 C29 1.357(10)
C28 H28 0.9500
C29 C30 1.406(10)
C29 H29 0.9500
C30 C31 1.396(8)
C30 H30 0.9500
C31 C32 1.389(7)
C31 H31 0.9500
C33 C34 1.465(9)
C33 C35 1.500(9)
C33 H33 1.0000
C34 H34A 0.9800
C34 H34B 0.9800
C34 H34C 0.9800
C35 H35A 0.9800
C35 H35B 0.9800
C35 H35C 0.9800
C36 C38 1.515(6)
C36 C37 1.519(6)
C36 H36 1.0000
C37 H37A 0.9800
C37 H37B 0.9800
C37 H37C 0.9800
C38 H38A 0.9800
C38 H38B 0.9800
C38 H38C 0.9800
C1S Cl1 1.693(8)
C1S Cl2 1.707(8)
C1S H1S1 0.9900
C1S H1S2 0.9900
C2S Cl4 1.627(15)
C2S Cl3 1.637(15)
C2S H2S1 0.9900
C2S H2S2 0.9900
